data_2221047
loop_
_publ_author_name
'Messai, Amel'
'Direm, Amani'
'Benali-Cherif, Nourredine'
'Luneau, Dominique'
'Jeanneau, Erwann'

_publ_section_title
;
 Creatinium perchlorate
;
_journal_coeditor_code DN2425
_journal_issue 3
_journal_name_full 'Acta Crystallographica Section E'
_journal_page_first o460
_journal_paper_doi 10.1107/S1600536809003171
_journal_volume 65
_journal_year 2009
_chemical_formula_iupac 'C4 H8 N3 O +, Cl O4 -'
_chemical_formula_moiety 'C4 H8 N3 O +, Cl O4 -'
_chemical_formula_sum 'C4 H8 Cl N3 O5'
_chemical_formula_weight 213.58
_chemical_name_common 'creatininium perchlorate'
_chemical_name_systematic 'creatininium perchlorate'
_space_group_IT_number 14
_symmetry_cell_setting monoclinic
_symmetry_space_group_name_Hall '-P 2yn'
_symmetry_space_group_name_H-M 'P 1 21/n 1'
_atom_sites_solution_hydrogens geom
_atom_sites_solution_primary direct
_atom_sites_solution_secondary difmap
_cell_angle_alpha 90.00
_cell_angle_beta 107.947(4)
_cell_angle_gamma 90.00
_cell_formula_units_Z 4
_cell_length_a 5.8023(3)
_cell_length_b 20.7782(13)
_cell_length_c 7.3250(4)
_cell_measurement_reflns_used 4863
_cell_measurement_temperature 293(2)
_cell_measurement_theta_max 25.99
_cell_measurement_theta_min 1.96
_cell_volume 840.14(8)
_computing_cell_refinement 'SCALEPACK (Otwinowski & Minor, 1997)'
_computing_data_collection 'COLLECT (Nonius, 1998)'
_computing_data_reduction 'SCALEPACK and DENZO (Otwinowski & Minor, 1997)'
_computing_molecular_graphics 'ORTEP-3 for Windows (Farrugia, 1997) and PLATON (Spek, 2003)'
_computing_publication_material 'WinGX (Farrugia, 1999)'
_computing_structure_refinement 'SHELXL97 (Sheldrick, 2008)'
_computing_structure_solution 'SIR92 (Altomare <i>et al.</i>,  1993)'
_diffrn_ambient_temperature 293(2)
_diffrn_measured_fraction_theta_full 0.961
_diffrn_measured_fraction_theta_max 0.961
_diffrn_measurement_device 'Nonius KappaCCD'
_diffrn_measurement_method \w--\q
_diffrn_radiation_monochromator graphite
_diffrn_radiation_source 'fine-focus sealed tube'
_diffrn_radiation_type MoK\a
_diffrn_radiation_wavelength 0.71073
_diffrn_reflns_av_R_equivalents 0.1260
_diffrn_reflns_av_sigmaI/netI 0.0842
_diffrn_reflns_limit_h_max 6
_diffrn_reflns_limit_h_min -7
_diffrn_reflns_limit_k_max 25
_diffrn_reflns_limit_k_min -23
_diffrn_reflns_limit_l_max 9
_diffrn_reflns_limit_l_min -9
_diffrn_reflns_number 4080
_diffrn_reflns_theta_full 25.99
_diffrn_reflns_theta_max 25.99
_diffrn_reflns_theta_min 1.96
_diffrn_standards_decay_% 0
_exptl_absorpt_coefficient_mu 0.452
_exptl_absorpt_correction_type none
_exptl_crystal_colour colourless
_exptl_crystal_density_diffrn 1.689
_exptl_crystal_density_method 'not measured'
_exptl_crystal_description prism
_exptl_crystal_F_000 440
_exptl_crystal_size_max 0.10
_exptl_crystal_size_mid 0.10
_exptl_crystal_size_min 0.10
_refine_diff_density_max 0.393
_refine_diff_density_min -0.415
_refine_ls_extinction_method none
_refine_ls_goodness_of_fit_ref 1.048
_refine_ls_hydrogen_treatment constr
_refine_ls_matrix_type full
_refine_ls_number_parameters 119
_refine_ls_number_reflns 1586
_refine_ls_number_restraints 0
_refine_ls_restrained_S_all 1.048
_refine_ls_R_factor_all 0.0906
_refine_ls_R_factor_gt 0.0746
_refine_ls_shift/su_max 0.003
_refine_ls_shift/su_mean 0.000
_refine_ls_structure_factor_coef Fsqd
_refine_ls_weighting_details 'calc w=1/[\s^2^(Fo^2^)+(0.139P)^2^+0.288P] where P=(Fo^2^+2Fc^2^)/3'
_refine_ls_weighting_scheme calc
_refine_ls_wR_factor_gt 0.2091
_refine_ls_wR_factor_ref 0.2295
_reflns_number_gt 1209
_reflns_number_total 1587
_reflns_threshold_expression I>2\s(I)
_cod_data_source_file dn2425.cif
_cod_data_source_block I
_cod_depositor_comments
;
The following automatic conversions were performed:
'_symmetry_cell_setting' value 'Monoclinic' changed to 'monoclinic'
according to '/home/saulius/struct/CIF-dictionaries/cif_core.dic'
dictionary named 'cif_core.dic' version 2.4.1 from 2010-06-29.

Automatic conversion script
Id: cif_fix_enum 1527 2010-12-29 10:47:43Z saulius 

The following automatic conversions were performed:

'_symmetry_cell_setting' value 'Monoclinic' changed to 'monoclinic'
according to /home/saulius/struct/CIF-dictionaries/cif_core.dic
dictionary named 'cif_core.dic' version 2.4.1 from 2010-06-29.

Automatic conversion script
Id: cif_fix_values 1715 2011-07-08 13:25:40Z adriana 
;
_cod_original_sg_symbol_H-M 'P 21/n'
_cod_database_code 2221047
_cod_database_fobs_code 2221047

loop_
_symmetry_equiv_pos_as_xyz
'x, y, z'
'-x+1/2, y+1/2, -z+1/2'
'-x, -y, -z'
'x-1/2, -y-1/2, z-1/2'

loop_
_atom_site_type_symbol
_atom_site_label
_atom_site_fract_x
_atom_site_fract_y
_atom_site_fract_z
_atom_site_U_iso_or_equiv
_atom_site_adp_type
_atom_site_calc_flag
_atom_site_refinement_flags
_atom_site_occupancy
_atom_site_disorder_assembly
_atom_site_disorder_group
O O5 0.3264(6) 0.74385(13) 0.3068(5) 0.0803(9) Uani d . 1 . .
N N1 0.4969(5) 0.65462(13) 0.4848(5) 0.0623(8) Uani d . 1 . .
H H1 0.5899 0.6421 0.4202 0.075 Uiso calc R 1 . .
N N2 0.5866(6) 0.57013(14) 0.7078(6) 0.0723(10) Uani d . 1 . .
H H2A 0.5667 0.5522 0.8077 0.087 Uiso calc R 1 . .
H H2B 0.6800 0.5526 0.6508 0.087 Uiso calc R 1 . .
N N3 0.3285(5) 0.65583(13) 0.7149(4) 0.0577(8) Uani d . 1 . .
C C2 0.4753(6) 0.62392(16) 0.6428(5) 0.0555(8) Uani d . 1 . .
C C3 0.2475(8) 0.6361(2) 0.8757(6) 0.0729(11) Uani d . 1 . .
H H3A 0.2690 0.5905 0.8942 0.109 Uiso calc R 1 . .
H H3B 0.0793 0.6466 0.8491 0.109 Uiso calc R 1 . .
H H3C 0.3409 0.6581 0.9897 0.109 Uiso calc R 1 . .
C C4 0.2340(7) 0.71236(15) 0.5973(6) 0.0622(10) Uani d . 1 . .
H H4A 0.2797 0.7516 0.6713 0.075 Uiso calc R 1 . .
H H4B 0.0588 0.7106 0.5451 0.075 Uiso calc R 1 . .
C C5 0.3498(7) 0.70880(15) 0.4411(6) 0.0628(10) Uani d . 1 . .
Cl Cl1 0.89960(16) 0.57125(4) 0.24596(14) 0.0599(5) Uani d . 1 . .
O O1 0.8635(8) 0.63394(16) 0.1663(8) 0.1392(18) Uani d . 1 . .
O O2 0.7200(7) 0.52990(16) 0.1320(6) 0.1017(12) Uani d . 1 . .
O O3 1.1298(6) 0.5496(2) 0.2543(6) 0.1112(13) Uani d . 1 . .
O O4 0.8863(10) 0.5762(3) 0.4326(7) 0.1394(19) Uani d . 1 . .

loop_
_atom_site_aniso_label
_atom_site_aniso_U_11
_atom_site_aniso_U_22
_atom_site_aniso_U_33
_atom_site_aniso_U_12
_atom_site_aniso_U_13
_atom_site_aniso_U_23
O5 0.105(2) 0.0604(16) 0.085(2) -0.0036(14) 0.0420(17) 0.0152(14)
N1 0.0699(17) 0.0527(16) 0.075(2) -0.0020(13) 0.0384(16) -0.0039(14)
N2 0.082(2) 0.0549(19) 0.088(2) 0.0147(14) 0.0381(19) 0.0059(15)
N3 0.0663(16) 0.0474(15) 0.0692(19) 0.0027(13) 0.0353(14) 0.0031(13)
C2 0.0587(18) 0.0449(16) 0.066(2) -0.0009(14) 0.0244(16) -0.0049(15)
C3 0.087(3) 0.064(2) 0.079(3) 0.008(2) 0.042(2) 0.0080(19)
C4 0.074(2) 0.0415(17) 0.081(3) 0.0048(15) 0.0369(19) 0.0024(15)
C5 0.072(2) 0.0421(17) 0.081(3) -0.0083(15) 0.0334(19) -0.0017(16)
Cl1 0.0651(7) 0.0471(6) 0.0728(7) 0.0028(3) 0.0289(5) -0.0067(3)
O1 0.144(3) 0.0463(18) 0.198(5) 0.0036(19) 0.010(3) 0.017(2)
O2 0.110(2) 0.074(2) 0.108(3) -0.0300(17) 0.014(2) 0.0009(17)
O3 0.088(2) 0.104(3) 0.155(4) 0.015(2) 0.058(2) -0.016(3)
O4 0.164(4) 0.187(5) 0.091(3) 0.029(3) 0.074(3) -0.019(3)

loop_
_atom_type_symbol
_atom_type_description
_atom_type_scat_dispersion_real
_atom_type_scat_dispersion_imag
_atom_type_scat_source
C C 0.0033 0.0016 'International Tables Vol C Tables 4.2.6.8 and 6.1.1.4'
H H 0.0000 0.0000 'International Tables Vol C Tables 4.2.6.8 and 6.1.1.4'
Cl Cl 0.1484 0.1585 'International Tables Vol C Tables 4.2.6.8 and 6.1.1.4'
N N 0.0061 0.0033 'International Tables Vol C Tables 4.2.6.8 and 6.1.1.4'
O O 0.0106 0.0060 'International Tables Vol C Tables 4.2.6.8 and 6.1.1.4'

loop_
_geom_angle_atom_site_label_1
_geom_angle_atom_site_label_2
_geom_angle_atom_site_label_3
_geom_angle_site_symmetry_1
_geom_angle_site_symmetry_3
_geom_angle
_geom_angle_publ_flag
C2 N1 C5 . . 111.4(3) ?
C2 N1 H1 . . 124.3 ?
C5 N1 H1 . . 124.3 ?
C2 N2 H2A . . 120.0 ?
C2 N2 H2B . . 120.0 ?
H2A N2 H2B . . 120.0 ?
C2 N3 C3 . . 126.5(3) ?
C2 N3 C4 . . 110.0(3) ?
C3 N3 C4 . . 123.3(3) ?
N2 C2 N3 . . 126.6(4) ?
N2 C2 N1 . . 123.1(3) ?
N3 C2 N1 . . 110.3(3) ?
N3 C3 H3A . . 109.5 ?
N3 C3 H3B . . 109.5 ?
H3A C3 H3B . . 109.5 ?
N3 C3 H3C . . 109.5 ?
H3A C3 H3C . . 109.5 ?
H3B C3 H3C . . 109.5 ?
N3 C4 C5 . . 103.6(3) ?
N3 C4 H4A . . 111.0 ?
C5 C4 H4A . . 111.0 ?
N3 C4 H4B . . 111.0 ?
C5 C4 H4B . . 111.0 ?
H4A C4 H4B . . 109.0 ?
O5 C5 N1 . . 126.0(4) ?
O5 C5 C4 . . 129.3(3) ?
N1 C5 C4 . . 104.6(3) ?
O3 Cl1 O4 . . 108.8(3) ?
O3 Cl1 O2 . . 110.7(3) ?
O4 Cl1 O2 . . 111.8(3) ?
O3 Cl1 O1 . . 109.5(3) ?
O4 Cl1 O1 . . 106.8(3) ?
O2 Cl1 O1 . . 109.2(2) ?

loop_
_geom_bond_atom_site_label_1
_geom_bond_atom_site_label_2
_geom_bond_site_symmetry_2
_geom_bond_distance
_geom_bond_publ_flag
O5 C5 . 1.197(5) ?
N1 C2 . 1.361(4) ?
N1 C5 . 1.389(5) ?
N1 H1 . 0.8600 ?
N2 C2 . 1.305(4) ?
N2 H2A . 0.8600 ?
N2 H2B . 0.8600 ?
N3 C2 . 1.312(4) ?
N3 C3 . 1.455(5) ?
N3 C4 . 1.460(4) ?
C3 H3A . 0.9600 ?
C3 H3B . 0.9600 ?
C3 H3C . 0.9600 ?
C4 C5 . 1.497(6) ?
C4 H4A . 0.9700 ?
C4 H4B . 0.9700 ?
Cl1 O3 . 1.393(3) ?
Cl1 O4 . 1.396(4) ?
Cl1 O2 . 1.409(3) ?
Cl1 O1 . 1.416(4) ?

loop_
_geom_hbond_atom_site_label_D
_geom_hbond_atom_site_label_H
_geom_hbond_atom_site_label_A
_geom_hbond_site_symmetry_A
_geom_hbond_distance_DH
_geom_hbond_distance_HA
_geom_hbond_distance_DA
_geom_hbond_angle_DHA
N1 H1 O4 . 0.86 2.18 2.905(5) 142.0
N2 H2B O4 . 0.86 2.33 3.044(6) 141.2
N2 H2A O2 1_556 0.86 2.31 3.077(6) 148.3
N2 H2A O2 3_666 0.86 2.52 3.186(5) 135.5
N2 H2B O3 3_766 0.86 2.39 2.947(5) 122.5
C3 H3A O2 3_666 0.96 2.51 3.455(5) 167.9
C4 H4A O1 4_576 0.97 2.43 3.284(5) 146.7

loop_
_cod_related_entry_id
_cod_related_entry_database
_cod_related_entry_code
1 ChemSpider 30655716
